data_4342501
loop_
_publ_author_name
'Clarke, Samantha M.'
'Freedman, Danna E.'

_publ_section_title
;
 (BiSe)1.23CrSe2 and (BiSe)1.22(Cr1.2Se2)2: Magnetic Anisotropy in the
 First Structurally Characterized Bi-Se-Cr Ternary Compounds.
;
_journal_issue 6
_journal_name_full 'Inorganic chemistry'
_journal_page_first 2765
_journal_page_last 2771
_journal_paper_doi 10.1021/ic5029178
_journal_volume 54
_journal_year 2015
_chemical_formula_moiety '0.5(Cr4.89 Se8)'
_chemical_formula_sum 'Cr2.3 Se4'
_chemical_formula_weight 435.31
_chemical_name_systematic 'Bismuth chromium selenide'
_space_group_crystal_system monoclinic
_space_group_IT_number 12
_space_group_name_Hall '-C 2y'
_space_group_name_H-M_alt 'C 1 2/m 1'
_symmetry_space_group_name_Hall '-C 2y'
_symmetry_space_group_name_H-M 'C 1 2/m 1'
_atom_sites_solution_primary direct
_audit_creation_date 2014-10-20
_audit_creation_method
;
Olex2 1.2
(compiled 2014.09.19 svn.r3010 for OlexSys, GUI svn.r4874)
;
_cell_angle_alpha 90
_cell_angle_beta 93.535(6)
_cell_angle_gamma 90
_cell_formula_units_Z 2
_cell_length_a 6.2049(4)
_cell_length_b 3.5980(3)
_cell_length_c 17.2352(12)
_cell_measurement_reflns_used 1406
_cell_measurement_temperature 250(2)
_cell_measurement_theta_max 67.29
_cell_measurement_theta_min 10.33
_cell_volume 384.05(5)
_computing_molecular_graphics 'Olex2 (Dolomanov et al., 2009)'
_computing_publication_material 'Olex2 (Dolomanov et al., 2009)'
_computing_structure_refinement 'XL (Sheldrick, 2008)'
_computing_structure_solution 'ShelXT (Sheldrick, 2008)'
_diffrn_ambient_temperature 249.99
_diffrn_detector 'Bruker APEX2 area detector'
_diffrn_detector_area_resol_mean 7.9
_diffrn_detector_type 'CCD area detector'
_diffrn_measured_fraction_theta_full 0.481
_diffrn_measured_fraction_theta_max 0.546
_diffrn_measurement_device 'three-circle diffractometer'
_diffrn_measurement_device_type 'Bruker APEX-II CCD'
_diffrn_measurement_method '\w and \f scans'
_diffrn_radiation_monochromator 'mirror optics'
_diffrn_radiation_probe x-ray
_diffrn_radiation_type CuK\a
_diffrn_radiation_wavelength 1.54178
_diffrn_reflns_av_R_equivalents 0.0915
_diffrn_reflns_av_unetI/netI 0.0467
_diffrn_reflns_Laue_measured_fraction_full 0.481
_diffrn_reflns_Laue_measured_fraction_max 0.546
_diffrn_reflns_limit_h_max 7
_diffrn_reflns_limit_h_min -6
_diffrn_reflns_limit_k_max 2
_diffrn_reflns_limit_k_min -4
_diffrn_reflns_limit_l_max 19
_diffrn_reflns_limit_l_min -19
_diffrn_reflns_number 1239
_diffrn_reflns_point_group_measured_fraction_full 0.481
_diffrn_reflns_point_group_measured_fraction_max 0.546
_diffrn_reflns_theta_full 67.679
_diffrn_reflns_theta_max 63.620
_diffrn_reflns_theta_min 14.347
_diffrn_source 'microfocus sealed X-ray tube'
_diffrn_source_type 'Incoatec I\ms'
_diffrn_standards_number 0
_exptl_absorpt_coefficient_mu 47.358
_exptl_absorpt_correction_T_max 0.7529
_exptl_absorpt_correction_T_min 0.3608
_exptl_absorpt_correction_type multi-scan
_exptl_absorpt_process_details
;
SADABS-2012/1 (Bruker,2012) was used for absorption correction.
wR2(int) was 0.1300 before and 0.0574 after correction.
The Ratio of minimum to maximum transmission is 0.4792.
The \l/2 correction factor is 0.0015.
;
_exptl_crystal_colour metallic
_exptl_crystal_colour_lustre metallic
_exptl_crystal_density_diffrn 3.764
_exptl_crystal_description plate
_exptl_crystal_F_000 382
_exptl_crystal_size_max 0.05
_exptl_crystal_size_mid 0.05
_exptl_crystal_size_min 0.02
_refine_diff_density_max 5.801
_refine_diff_density_min -4.694
_refine_diff_density_rms 0.760
_refine_ls_extinction_method none
_refine_ls_goodness_of_fit_ref 1.187
_refine_ls_hydrogen_treatment undef
_refine_ls_matrix_type full
_refine_ls_number_parameters 24
_refine_ls_number_reflns 201
_refine_ls_number_restraints 15
_refine_ls_restrained_S_all 1.141
_refine_ls_R_factor_all 0.1352
_refine_ls_R_factor_gt 0.1318
_refine_ls_shift/su_max 0.000
_refine_ls_shift/su_mean 0.000
_refine_ls_structure_factor_coef Fsqd
_refine_ls_weighting_details 'w=1/[\s^2^(Fo^2^)+(0.1445P)^2^+200.7711P] where P=(Fo^2^+2Fc^2^)/3'
_refine_ls_weighting_scheme calc
_refine_ls_wR_factor_gt 0.3160
_refine_ls_wR_factor_ref 0.3185
_reflns_Friedel_coverage 0.000
_reflns_number_gt 188
_reflns_number_total 201
_reflns_threshold_expression 'I > 2\s(I)'
_cod_data_source_file ic5029178_si_002.cif
_cod_data_source_block c2m
_cod_depositor_comments 'Adding full bibliography for 4342497--4342502.cif.'
_cod_original_formula_sum 'Cr2.30 Se4'
_cod_database_code 4342501
_shelxl_version_number 2013-3
_shelx_space_group_comment
;
The symmetry employed for this shelxl refinement is uniquely defined
by the following loop, which should always be used as a source of
symmetry information in preference to the above space-group names.
They are only intended as comments.
;
_olex2_refinement_description
;
1. Rigid body (RIGU) restrains
 All non-hydrogen atoms
 with sigma for 1-2 distances of 0.004 and sigma for 1-3 distances of 0.004
;
_olex2_submission_special_instructions 'No special instructions were received'

loop_
_space_group_symop_operation_xyz
'x, y, z'
'-x, y, -z'
'x+1/2, y+1/2, z'
'-x+1/2, y+1/2, -z'
'-x, -y, -z'
'x, -y, z'
'-x+1/2, -y+1/2, -z'
'x+1/2, -y+1/2, z'

loop_
_atom_site_label
_atom_site_type_symbol
_atom_site_fract_x
_atom_site_fract_y
_atom_site_fract_z
_atom_site_U_iso_or_equiv
_atom_site_adp_type
_atom_site_occupancy
_atom_site_site_symmetry_order
_atom_site_calc_flag
_atom_site_refinement_flags_posn
_atom_site_refinement_flags_adp
_atom_site_refinement_flags_occupancy
Cr1 Cr 0.5296(13) 0.5000 0.6691(5) 0.009(3) Uani 1 2 d S T P
Cr2 Cr 1.0000 0.0000 0.5000 0.010(8) Uani 0.45(6) 4 d S T P
Se1 Se 0.8486(8) 0.5000 0.5845(3) 0.007(2) Uani 1 2 d S T P
Se2 Se 0.7091(9) 0.0000 0.7510(3) 0.010(2) Uani 1 2 d S T P

loop_
_atom_site_aniso_label
_atom_site_aniso_U_11
_atom_site_aniso_U_22
_atom_site_aniso_U_33
_atom_site_aniso_U_23
_atom_site_aniso_U_13
_atom_site_aniso_U_12
Cr1 0.007(5) 0.005(5) 0.014(5) 0.000 -0.002(4) 0.000
Cr2 0.002(14) 0.008(13) 0.022(13) 0.000 -0.001(10) 0.000
Se1 0.003(3) 0.004(4) 0.014(3) 0.000 -0.001(2) 0.000
Se2 0.009(3) 0.007(4) 0.013(3) 0.000 -0.001(2) 0.000

loop_
_atom_type_symbol
_atom_type_description
_atom_type_scat_dispersion_real
_atom_type_scat_dispersion_imag
_atom_type_scat_source
Cr Cr -0.1635 2.4439 'International Tables Vol C Tables 4.2.6.8 and 6.1.1.4'
Se Se -0.7943 1.1372 'International Tables Vol C Tables 4.2.6.8 and 6.1.1.4'

loop_
_geom_angle_atom_site_label_1
_geom_angle_atom_site_label_2
_geom_angle_atom_site_label_3
_geom_angle
_geom_angle_site_symmetry_1
_geom_angle_site_symmetry_3
Se1 Cr1 Se1 90.2(3) . 3_445
Se2 Cr1 Se1 179.1(4) 3_455 .
Se2 Cr1 Se1 179.2(3) 1_565 3_445
Se2 Cr1 Se1 89.3(3) 1_565 .
Se2 Cr1 Se1 89.3(3) . .
Se2 Cr1 Se1 88.87(13) . 3_445
Se2 Cr1 Se1 89.1(3) 3_455 3_445
Se2 Cr1 Se2 91.3(3) 1_565 3_455
Se2 Cr1 Se2 91.3(3) . 3_455
Se2 Cr1 Se2 91.8(3) 1_565 .
Se1 Cr2 Se1 180.0 . 5_756
Se1 Cr2 Se1 90.20(15) 5_766 7_656
Se1 Cr2 Se1 90.20(15) 5_756 7_656
Se1 Cr2 Se1 89.42(17) 5_756 1_545
Se1 Cr2 Se1 90.58(17) 5_756 5_766
Se1 Cr2 Se1 89.80(15) . 7_656
Se1 Cr2 Se1 90.58(17) . 1_545
Se1 Cr2 Se1 89.42(17) . 5_766
Se1 Cr2 Se1 180.0 5_766 1_545
Se1 Cr2 Se1 89.80(15) 1_545 7_656
Cr1 Se1 Cr1 90.2(3) . 3
Cr1 Se1 Cr1 90.5(3) 3 3_545
Cr1 Se1 Cr1 90.2(3) . 3_545
Cr1 Se1 Cr2 131.52(12) . .
Cr1 Se1 Cr2 70.1(2) . 3_455
Cr1 Se1 Cr2 131.52(12) . 1_565
Cr2 Se1 Cr1 131.9(3) . 3
Cr2 Se1 Cr1 70.08(18) 1_565 3
Cr2 Se1 Cr1 131.57(18) 3_455 3
Cr2 Se1 Cr1 131.9(3) 1_565 3_545
Cr2 Se1 Cr1 131.57(18) 3_455 3_545
Cr2 Se1 Cr1 70.08(18) . 3_545
Cr2 Se1 Cr2 90.20(15) 1_565 3_455
Cr2 Se1 Cr2 90.20(15) . 3_455
Cr2 Se1 Cr2 90.58(17) . 1_565
Cr1 Se2 Cr1 91.8(3) . 1_545
Cr1 Se2 Cr1 91.3(3) . 3_545
Cr1 Se2 Cr1 91.3(3) 1_545 3_545

loop_
_geom_bond_atom_site_label_1
_geom_bond_atom_site_label_2
_geom_bond_distance
_geom_bond_site_symmetry_2
Cr1 Se1 2.530(10) .
Cr1 Se1 2.534(7) 3_445
Cr1 Se2 2.508(9) 3_455
Cr1 Se2 2.505(7) 1_565
Cr1 Se2 2.505(7) .
Cr2 Se1 2.531(4) 1_545
Cr2 Se1 2.531(4) .
Cr2 Se1 2.531(4) 5_766
Cr2 Se1 2.532(5) 7_656
Cr2 Se1 2.531(4) 5_756
Se1 Cr1 2.534(7) 3_545
Se1 Cr1 2.534(7) 3
Se1 Cr2 2.531(4) 1_565
Se1 Cr2 2.532(5) 3_455
Se2 Cr1 2.505(7) 1_545
Se2 Cr1 2.508(9) 3_545
